data_2233710
loop_
_publ_author_name
'Wang, Ning'
'Sun, Xuzhuo'
'Wan, Dongjin'
'Chen, Jing'
'Li, Bo'

_publ_section_title
;
 Chloridobis(dimethylglyoximato-\k^2^<i>N</i>,<i>N</i>')(ethyl
 pyridine-4-carboxylate-\k<i>N</i>)cobalt(III) chloroform monosolvate
;
_journal_coeditor_code ZL2444
_journal_issue 2
_journal_name_full 'Acta Crystallographica Section E'
_journal_page_first m204
_journal_page_last m205
_journal_paper_doi 10.1107/S1600536812002449
_journal_volume 68
_journal_year 2012
_chemical_formula_iupac '[Co (C4 H7 N2 O2)2 Cl (C8 H9 N O2)], C H Cl3'
_chemical_formula_moiety 'C16 H23 Cl Co N5 O6, C H Cl3'
_chemical_formula_sum 'C17 H24 Cl4 Co N5 O6'
_chemical_formula_weight 595.14
_chemical_name_systematic
;
Chloridobis(dimethylglyoximato-\k^2^<i>N</i>,<i>N</i>')(ethyl
pyridine-4-carboxylate-\k<i>N</i>)cobalt(III) chloroform monosolvate
;
_space_group_IT_number 61
_symmetry_cell_setting orthorhombic
_symmetry_space_group_name_Hall '-P 2ac 2ab'
_symmetry_space_group_name_H-M 'P b c a'
_atom_sites_solution_hydrogens geom
_atom_sites_solution_primary direct
_atom_sites_solution_secondary difmap
_audit_creation_method SHELXL-97
_cell_angle_alpha 90.00
_cell_angle_beta 90.00
_cell_angle_gamma 90.00
_cell_formula_units_Z 8
_cell_length_a 10.053(3)
_cell_length_b 22.357(7)
_cell_length_c 23.099(8)
_cell_measurement_reflns_used 5509
_cell_measurement_temperature 293(2)
_cell_measurement_theta_max 24.82
_cell_measurement_theta_min 2.39
_cell_volume 5192(3)
_computing_cell_refinement 'SAINT-Plus (Bruker, 2007)'
_computing_data_collection 'APEX2 (Bruker, 2007)'
_computing_data_reduction 'SAINT-Plus (Bruker, 2007)'
_computing_molecular_graphics 'SHELXTL (Sheldrick, 2008)'
_computing_publication_material 'SHELXL97 (Sheldrick, 2008)'
_computing_structure_refinement 'SHELXL97 (Sheldrick, 2008)'
_computing_structure_solution 'SHELXS97 (Sheldrick, 2008)'
_diffrn_ambient_temperature 293(2)
_diffrn_measured_fraction_theta_full 0.999
_diffrn_measured_fraction_theta_max 0.999
_diffrn_measurement_device_type 'Bruker APEXII area-detector'
_diffrn_measurement_method 'phi and omega scans'
_diffrn_radiation_monochromator graphite
_diffrn_radiation_source 'fine-focus sealed tube'
_diffrn_radiation_type MoK\a
_diffrn_radiation_wavelength 0.71073
_diffrn_reflns_av_R_equivalents 0.0388
_diffrn_reflns_av_sigmaI/netI 0.0282
_diffrn_reflns_limit_h_max 9
_diffrn_reflns_limit_h_min -11
_diffrn_reflns_limit_k_max 26
_diffrn_reflns_limit_k_min -26
_diffrn_reflns_limit_l_max 24
_diffrn_reflns_limit_l_min -27
_diffrn_reflns_number 24393
_diffrn_reflns_theta_full 25.00
_diffrn_reflns_theta_max 25.00
_diffrn_reflns_theta_min 2.02
_exptl_absorpt_coefficient_mu 1.113
_exptl_absorpt_correction_T_max 0.935
_exptl_absorpt_correction_T_min 0.829
_exptl_absorpt_correction_type multi-scan
_exptl_absorpt_process_details '(SADABS; Bruker, 2007)'
_exptl_crystal_colour brown
_exptl_crystal_density_diffrn 1.523
_exptl_crystal_density_method 'not measured'
_exptl_crystal_description needle
_exptl_crystal_F_000 2432
_exptl_crystal_size_max 0.29
_exptl_crystal_size_mid 0.14
_exptl_crystal_size_min 0.06
_refine_diff_density_max 1.253
_refine_diff_density_min -0.779
_refine_ls_extinction_method none
_refine_ls_goodness_of_fit_ref 1.080
_refine_ls_hydrogen_treatment mixed
_refine_ls_matrix_type full
_refine_ls_number_parameters 310
_refine_ls_number_reflns 4558
_refine_ls_number_restraints 0
_refine_ls_restrained_S_all 1.080
_refine_ls_R_factor_all 0.0706
_refine_ls_R_factor_gt 0.0514
_refine_ls_shift/su_max 0.001
_refine_ls_shift/su_mean 0.000
_refine_ls_structure_factor_coef Fsqd
_refine_ls_weighting_details 'calc w=1/[\s^2^(Fo^2^)+(0.0892P)^2^+4.4304P] where P=(Fo^2^+2Fc^2^)/3'
_refine_ls_weighting_scheme calc
_refine_ls_wR_factor_gt 0.1461
_refine_ls_wR_factor_ref 0.1583
_reflns_number_gt 3483
_reflns_number_total 4558
_reflns_threshold_expression I>2sigma(I)
_cod_data_source_file zl2444.cif
_cod_data_source_block I
_cod_database_code 2233710
_cod_database_fobs_code 2233710

loop_
_symmetry_equiv_pos_as_xyz
'x, y, z'
'-x+1/2, -y, z+1/2'
'-x, y+1/2, -z+1/2'
'x+1/2, -y+1/2, -z'
'-x, -y, -z'
'x-1/2, y, -z-1/2'
'x, -y-1/2, z-1/2'
'-x-1/2, y-1/2, z'

loop_
_atom_site_type_symbol
_atom_site_label
_atom_site_fract_x
_atom_site_fract_y
_atom_site_fract_z
_atom_site_U_iso_or_equiv
_atom_site_adp_type
_atom_site_calc_flag
_atom_site_refinement_flags
_atom_site_occupancy
_atom_site_symmetry_multiplicity
Co Co1 0.23591(5) 0.00646(2) 0.63484(2) 0.03477(19) Uani d . 1 1
Cl Cl1 0.08443(9) 0.07824(5) 0.62035(4) 0.0473(3) Uani d . 1 1
N N2 0.2686(3) 0.00560(14) 0.55381(14) 0.0387(7) Uani d . 1 1
N N4 0.3608(3) 0.06594(13) 0.65679(12) 0.0364(7) Uani d . 1 1
O O2 0.3577(3) 0.04186(12) 0.52883(11) 0.0489(7) Uani d . 1 1
N N3 0.1977(3) 0.00927(14) 0.71495(13) 0.0407(7) Uani d . 1 1
N N5 0.3706(3) -0.05592(13) 0.64728(13) 0.0406(7) Uani d . 1 1
O O4 0.4372(3) 0.09421(12) 0.61771(11) 0.0473(7) Uani d . 1 1
O O3 0.1032(3) -0.02516(14) 0.73944(11) 0.0558(7) Uani d . 1 1
C C4 0.3647(4) 0.07978(16) 0.71110(15) 0.0384(8) Uani d . 1 1
N N1 0.1090(3) -0.05257(15) 0.61321(13) 0.0443(8) Uani d . 1 1
C C2 0.2011(4) -0.03273(18) 0.52384(15) 0.0438(9) Uani d . 1 1
O O1 0.0261(3) -0.07852(15) 0.65120(13) 0.0617(9) Uani d . 1 1
C C3 0.2708(3) 0.04442(17) 0.74594(16) 0.0406(9) Uani d . 1 1
C C1 0.1055(4) -0.06658(18) 0.55898(16) 0.0478(10) Uani d . 1 1
C C6 0.2193(5) -0.0395(2) 0.45984(18) 0.0661(13) Uani d . 1 1
H H6A 0.3024 -0.0591 0.4522 0.099 Uiso calc R 1 1
H H6B 0.2193 -0.0008 0.4420 0.099 Uiso calc R 1 1
H H6C 0.1478 -0.0630 0.4443 0.099 Uiso calc R 1 1
C C7 0.2605(4) 0.0476(2) 0.81032(17) 0.0580(12) Uani d . 1 1
H H7A 0.1723 0.0599 0.8210 0.087 Uiso calc R 1 1
H H7B 0.3238 0.0760 0.8248 0.087 Uiso calc R 1 1
H H7C 0.2787 0.0089 0.8266 0.087 Uiso calc R 1 1
C C9 0.4808(4) -0.05867(19) 0.61441(18) 0.0514(10) Uani d . 1 1
H H9A 0.4920 -0.0307 0.5850 0.062 Uiso calc R 1 1
C C8 0.4506(4) 0.12779(18) 0.73592(18) 0.0522(10) Uani d . 1 1
H H8A 0.5049 0.1446 0.7059 0.078 Uiso calc R 1 1
H H8B 0.5065 0.1111 0.7655 0.078 Uiso calc R 1 1
H H8C 0.3955 0.1585 0.7524 0.078 Uiso calc R 1 1
C C10 0.5774(4) -0.10112(19) 0.6225(2) 0.0571(11) Uani d . 1 1
H H10A 0.6512 -0.1022 0.5982 0.069 Uiso calc R 1 1
C C13 0.3583(4) -0.09637(18) 0.68994(17) 0.0518(10) Uani d . 1 1
H H13A 0.2825 -0.0953 0.7130 0.062 Uiso calc R 1 1
C C5 0.0100(5) -0.1112(2) 0.5347(2) 0.0683(13) Uani d . 1 1
H H5A -0.0506 -0.1237 0.5645 0.102 Uiso calc R 1 1
H H5B 0.0582 -0.1452 0.5205 0.102 Uiso calc R 1 1
H H5C -0.0389 -0.0933 0.5035 0.102 Uiso calc R 1 1
C C11 0.5646(5) -0.14251(19) 0.66696(19) 0.0548(11) Uani d . 1 1
C C12 0.4530(5) -0.1392(2) 0.70090(19) 0.0601(12) Uani d . 1 1
H H12A 0.4414 -0.1659 0.7313 0.072 Uiso calc R 1 1
O O5 0.7541(4) -0.1941(2) 0.6368(2) 0.1054(16) Uani d . 1 1
O O6 0.6596(6) -0.2213(2) 0.7205(2) 0.134(2) Uani d . 1 1
C C14 0.6648(6) -0.1899(2) 0.6788(3) 0.0737(15) Uani d . 1 1
C C15 0.8560(7) -0.2399(3) 0.6427(4) 0.130(3) Uani d . 1 1
H H15A 0.8681 -0.2498 0.6833 0.156 Uiso calc R 1 1
H H15B 0.9399 -0.2252 0.6277 0.156 Uiso calc R 1 1
C C16 0.8152(9) -0.2930(4) 0.6107(3) 0.127(3) Uani d . 1 1
H H16A 0.8815 -0.3236 0.6149 0.191 Uiso calc R 1 1
H H16B 0.8053 -0.2831 0.5705 0.191 Uiso calc R 1 1
H H16C 0.7318 -0.3072 0.6256 0.191 Uiso calc R 1 1
Cl Cl2 0.3288(3) 0.21423(11) 0.52934(9) 0.1438(9) Uani d . 1 1
Cl Cl3 0.2763(2) 0.24725(11) 0.64763(12) 0.1451(11) Uani d . 1 1
Cl Cl4 0.0658(2) 0.24578(13) 0.56700(13) 0.1782(13) Uani d . 1 1
C C17 0.2161(6) 0.2156(3) 0.5858(2) 0.0785(15) Uani d . 1 1
H H17A 0.1983 0.1736 0.5954 0.094 Uiso calc R 1 1
H H2 0.406(6) 0.064(3) 0.568(3) 0.105(19) Uiso d . 1 1
H H1 0.053(6) -0.060(3) 0.683(3) 0.10(2) Uiso d . 1 1

loop_
_atom_site_aniso_label
_atom_site_aniso_U_11
_atom_site_aniso_U_22
_atom_site_aniso_U_33
_atom_site_aniso_U_12
_atom_site_aniso_U_13
_atom_site_aniso_U_23
Co1 0.0347(3) 0.0443(3) 0.0253(3) -0.0059(2) 0.00124(18) 0.00086(19)
Cl1 0.0387(5) 0.0631(6) 0.0401(5) 0.0045(4) -0.0007(4) 0.0016(4)
N2 0.0389(17) 0.0465(18) 0.0306(17) -0.0038(14) 0.0041(12) 0.0030(13)
N4 0.0354(16) 0.0430(16) 0.0308(16) -0.0006(13) -0.0008(12) 0.0025(13)
O2 0.0527(17) 0.0618(17) 0.0321(14) -0.0127(14) 0.0075(12) 0.0021(12)
N3 0.0389(17) 0.0536(19) 0.0296(16) -0.0037(14) 0.0033(13) 0.0034(13)
N5 0.0424(17) 0.0409(17) 0.0384(17) -0.0040(14) -0.0010(13) 0.0012(13)
O4 0.0460(15) 0.0562(16) 0.0398(15) -0.0164(13) 0.0049(11) 0.0074(12)
O3 0.0506(17) 0.0802(19) 0.0366(15) -0.0215(15) 0.0116(12) 0.0071(14)
C4 0.0384(19) 0.0416(19) 0.035(2) 0.0047(16) -0.0036(15) 0.0002(15)
N1 0.0430(18) 0.0542(19) 0.0358(18) -0.0111(15) -0.0005(13) 0.0029(14)
C2 0.052(2) 0.051(2) 0.0293(18) -0.0015(18) -0.0021(17) -0.0057(17)
O1 0.065(2) 0.078(2) 0.0422(17) -0.0358(17) 0.0040(14) 0.0046(16)
C3 0.037(2) 0.056(2) 0.0287(18) 0.0056(17) -0.0011(15) -0.0013(17)
C1 0.052(2) 0.055(2) 0.037(2) -0.0067(19) -0.0063(17) -0.0052(18)
C6 0.075(3) 0.090(4) 0.033(2) -0.014(3) 0.003(2) -0.013(2)
C7 0.057(3) 0.086(3) 0.031(2) -0.006(2) 0.0015(17) -0.005(2)
C9 0.047(2) 0.051(2) 0.056(3) 0.0002(19) 0.0069(19) 0.0105(19)
C8 0.056(2) 0.056(2) 0.044(2) -0.007(2) -0.0107(19) -0.0058(18)
C10 0.049(2) 0.054(2) 0.068(3) 0.004(2) 0.004(2) 0.002(2)
C13 0.059(3) 0.054(2) 0.042(2) -0.001(2) 0.0035(18) 0.0085(19)
C5 0.081(3) 0.070(3) 0.053(3) -0.029(3) -0.013(2) -0.007(2)
C11 0.061(3) 0.048(2) 0.055(3) 0.003(2) -0.015(2) -0.002(2)
C12 0.080(3) 0.052(2) 0.048(3) 0.001(2) -0.006(2) 0.012(2)
O5 0.074(3) 0.078(3) 0.164(5) 0.031(2) 0.017(3) 0.036(3)
O6 0.180(5) 0.134(4) 0.089(3) 0.091(4) -0.008(3) 0.028(3)
C14 0.084(4) 0.057(3) 0.081(4) 0.016(3) -0.028(3) 0.000(3)
C15 0.086(5) 0.098(5) 0.207(9) 0.052(4) 0.016(5) 0.038(6)
C16 0.151(8) 0.114(6) 0.118(6) 0.072(6) 0.003(5) 0.020(5)
Cl2 0.159(2) 0.167(2) 0.1055(15) 0.0384(17) 0.0411(14) 0.0400(13)
Cl3 0.1212(16) 0.178(2) 0.1355(19) 0.0474(15) -0.0562(14) -0.0717(16)
Cl4 0.1211(17) 0.229(3) 0.185(3) 0.0840(18) -0.0778(17) -0.087(2)
C17 0.081(4) 0.079(4) 0.075(4) -0.007(3) -0.009(3) 0.001(3)

loop_
_atom_type_symbol
_atom_type_description
_atom_type_scat_dispersion_real
_atom_type_scat_dispersion_imag
_atom_type_scat_source
C C 0.0033 0.0016 'International Tables Vol C Tables 4.2.6.8 and 6.1.1.4'
H H 0.0000 0.0000 'International Tables Vol C Tables 4.2.6.8 and 6.1.1.4'
N N 0.0061 0.0033 'International Tables Vol C Tables 4.2.6.8 and 6.1.1.4'
O O 0.0106 0.0060 'International Tables Vol C Tables 4.2.6.8 and 6.1.1.4'
Co Co 0.3494 0.9721 'International Tables Vol C Tables 4.2.6.8 and 6.1.1.4'
Cl Cl 0.1484 0.1585 'International Tables Vol C Tables 4.2.6.8 and 6.1.1.4'

loop_
_geom_angle_atom_site_label_1
_geom_angle_atom_site_label_2
_geom_angle_atom_site_label_3
_geom_angle
N3 Co1 N4 81.36(13)
N3 Co1 N2 177.80(13)
N4 Co1 N2 98.96(13)
N3 Co1 N1 98.27(13)
N4 Co1 N1 179.30(14)
N2 Co1 N1 81.39(13)
N3 Co1 N5 91.17(13)
N4 Co1 N5 90.15(13)
N2 Co1 N5 91.00(13)
N1 Co1 N5 90.45(14)
N3 Co1 Cl1 89.10(10)
N4 Co1 Cl1 89.28(9)
N2 Co1 Cl1 88.73(10)
N1 Co1 Cl1 90.12(11)
N5 Co1 Cl1 179.33(10)
C2 N2 O2 121.4(3)
C2 N2 Co1 116.3(3)
O2 N2 Co1 122.3(2)
C4 N4 O4 121.5(3)
C4 N4 Co1 116.6(2)
O4 N4 Co1 121.9(2)
N2 O2 H2 102(3)
C3 N3 O3 121.0(3)
C3 N3 Co1 116.5(3)
O3 N3 Co1 122.4(2)
C13 N5 C9 117.3(4)
C13 N5 Co1 121.5(3)
C9 N5 Co1 121.2(3)
N4 O4 H2 102(2)
N4 C4 C3 112.5(3)
N4 C4 C8 124.3(3)
C3 C4 C8 123.2(3)
C1 N1 O1 120.8(3)
C1 N1 Co1 116.2(3)
O1 N1 Co1 123.0(2)
N2 C2 C1 112.9(3)
N2 C2 C6 122.1(4)
C1 C2 C6 125.0(4)
N1 O1 H1 99(4)
N3 C3 C4 112.9(3)
N3 C3 C7 122.8(4)
C4 C3 C7 124.3(3)
N1 C1 C2 113.1(3)
N1 C1 C5 122.9(4)
C2 C1 C5 123.9(4)
C2 C6 H6A 109.5
C2 C6 H6B 109.5
H6A C6 H6B 109.5
C2 C6 H6C 109.5
H6A C6 H6C 109.5
H6B C6 H6C 109.5
C3 C7 H7A 109.5
C3 C7 H7B 109.5
H7A C7 H7B 109.5
C3 C7 H7C 109.5
H7A C7 H7C 109.5
H7B C7 H7C 109.5
N5 C9 C10 122.6(4)
N5 C9 H9A 118.7
C10 C9 H9A 118.7
C4 C8 H8A 109.5
C4 C8 H8B 109.5
H8A C8 H8B 109.5
C4 C8 H8C 109.5
H8A C8 H8C 109.5
H8B C8 H8C 109.5
C9 C10 C11 119.8(4)
C9 C10 H10A 120.1
C11 C10 H10A 120.1
N5 C13 C12 122.7(4)
N5 C13 H13A 118.6
C12 C13 H13A 118.6
C1 C5 H5A 109.5
C1 C5 H5B 109.5
H5A C5 H5B 109.5
C1 C5 H5C 109.5
H5A C5 H5C 109.5
H5B C5 H5C 109.5
C12 C11 C10 117.6(4)
C12 C11 C14 119.2(5)
C10 C11 C14 123.2(5)
C11 C12 C13 120.0(4)
C11 C12 H12A 120.0
C13 C12 H12A 120.0
C14 O5 C15 117.3(5)
O6 C14 O5 125.3(5)
O6 C14 C11 122.5(6)
O5 C14 C11 112.1(5)
O5 C15 C16 109.1(7)
O5 C15 H15A 109.9
C16 C15 H15A 109.9
O5 C15 H15B 109.9
C16 C15 H15B 109.9
H15A C15 H15B 108.3
C15 C16 H16A 109.5
C15 C16 H16B 109.5
H16A C16 H16B 109.5
C15 C16 H16C 109.5
H16A C16 H16C 109.5
H16B C16 H16C 109.5
Cl3 C17 Cl4 111.2(3)
Cl3 C17 Cl2 114.0(3)
Cl4 C17 Cl2 113.2(4)
Cl3 C17 H17A 105.9
Cl4 C17 H17A 105.9
Cl2 C17 H17A 105.9

loop_
_geom_bond_atom_site_label_1
_geom_bond_atom_site_label_2
_geom_bond_distance
Co1 N3 1.891(3)
Co1 N4 1.898(3)
Co1 N2 1.901(3)
Co1 N1 1.902(3)
Co1 N5 1.965(3)
Co1 Cl1 2.2375(12)
N2 C2 1.294(5)
N2 O2 1.339(4)
N4 C4 1.293(5)
N4 O4 1.344(4)
O2 H2 1.14(6)
N3 C3 1.292(5)
N3 O3 1.347(4)
N5 C13 1.343(5)
N5 C9 1.345(5)
O4 H2 1.37(6)
C4 C3 1.471(5)
C4 C8 1.492(5)
N1 C1 1.292(5)
N1 O1 1.342(4)
C2 C1 1.468(6)
C2 C6 1.497(5)
O1 H1 0.89(6)
C3 C7 1.492(5)
C1 C5 1.493(6)
C6 H6A 0.9600
C6 H6B 0.9600
C6 H6C 0.9600
C7 H7A 0.9600
C7 H7B 0.9600
C7 H7C 0.9600
C9 C10 1.370(6)
C9 H9A 0.9300
C8 H8A 0.9600
C8 H8B 0.9600
C8 H8C 0.9600
C10 C11 1.389(6)
C10 H10A 0.9300
C13 C12 1.374(6)
C13 H13A 0.9300
C5 H5A 0.9600
C5 H5B 0.9600
C5 H5C 0.9600
C11 C12 1.371(6)
C11 C14 1.487(6)
C12 H12A 0.9300
O5 C14 1.325(7)
O5 C15 1.454(7)
O6 C14 1.194(7)
C15 C16 1.456(11)
C15 H15A 0.9700
C15 H15B 0.9700
C16 H16A 0.9600
C16 H16B 0.9600
C16 H16C 0.9600
Cl2 C17 1.728(6)
Cl3 C17 1.705(6)
Cl4 C17 1.712(6)
C17 H17A 0.9800

loop_
_geom_hbond_atom_site_label_D
_geom_hbond_atom_site_label_H
_geom_hbond_atom_site_label_A
_geom_hbond_site_symmetry_A
_geom_hbond_distance_DH
_geom_hbond_distance_HA
_geom_hbond_distance_DA
_geom_hbond_angle_DHA
O2 H2 O4 . 1.14(6) 1.37(6) 2.495(4) 168(5)
O2 H2 N4 . 1.14(6) 2.10(6) 3.004(4) 133(4)
O1 H1 O3 . 0.89(6) 1.60(6) 2.486(4) 177(6)
O1 H1 N3 . 0.89(6) 2.25(6) 3.000(4) 142(5)
C17 H17A Cl1 . 0.98 2.49 3.437(6) 163
C6 H6C Cl1 5_556 0.96 2.79 3.675(5) 153
